data_4509414
loop_
_publ_author_name
'Dong, Bao-xia'
'Xu, Qiang'

_publ_section_title
;
 Structural Investigation of Flexible
 1,4-Bis(1,2,4-triazol-1-ylmethyl)benzene Ligand in Keggin-Based
 Polyoxometalate Frameworks
;
_journal_issue 6
_journal_name_full 'Crystal Growth &amp; Design'
_journal_page_first 2776
_journal_paper_doi 10.1021/cg9000076
_journal_volume 9
_journal_year 2009
_chemical_formula_sum 'C48 H48 Cu4 Mo12 N24 O40 Si'
_chemical_formula_weight 3034.63
_chemical_name_systematic
; 
 ? 
;
_space_group_IT_number 2
_symmetry_cell_setting triclinic
_symmetry_space_group_name_Hall '-P 1'
_symmetry_space_group_name_H-M 'P -1'
_atom_sites_solution_hydrogens geom
_atom_sites_solution_primary direct
_atom_sites_solution_secondary difmap
_audit_creation_method SHELXL-97
_cell_angle_alpha 71.01(3)
_cell_angle_beta 65.67(3)
_cell_angle_gamma 63.80(3)
_cell_formula_units_Z 1
_cell_length_a 12.790(3)
_cell_length_b 13.830(3)
_cell_length_c 14.210(3)
_cell_measurement_reflns_used 6348
_cell_measurement_temperature 293(2)
_cell_measurement_theta_max 24.0
_cell_measurement_theta_min 2.99
_cell_volume 2023.1(10)
_computing_cell_refinement 'Bruker XSCANS'
_computing_data_collection 'Bruker XSCANS'
_computing_data_reduction 'Bruker SHELXTL'
_computing_molecular_graphics 'Bruker SHELXTL'
_computing_publication_material 'Bruker SHELXTL'
_computing_structure_refinement 'SHELXL-97 (Sheldrick, 1997)'
_computing_structure_solution 'SHELXS-97 (Sheldrick, 1990)'
_diffrn_ambient_temperature 293(2)
_diffrn_measured_fraction_theta_full 0.993
_diffrn_measured_fraction_theta_max 0.993
_diffrn_measurement_device_type 'Bruker P4'
_diffrn_measurement_method '\w scans'
_diffrn_radiation_monochromator graphite
_diffrn_radiation_source 'fine-focus sealed tube'
_diffrn_radiation_type MoK\a
_diffrn_radiation_wavelength 0.71073
_diffrn_reflns_av_R_equivalents 0.1337
_diffrn_reflns_av_sigmaI/netI 0.1710
_diffrn_reflns_limit_h_max 14
_diffrn_reflns_limit_h_min -14
_diffrn_reflns_limit_k_max 15
_diffrn_reflns_limit_k_min -15
_diffrn_reflns_limit_l_max 16
_diffrn_reflns_limit_l_min -16
_diffrn_reflns_number 14318
_diffrn_reflns_theta_full 24.00
_diffrn_reflns_theta_max 24.00
_diffrn_reflns_theta_min 2.99
_diffrn_standards_decay_% none
_diffrn_standards_interval_count none
_diffrn_standards_interval_time none
_diffrn_standards_number none
_exptl_absorpt_coefficient_mu 2.935
_exptl_absorpt_correction_type none
_exptl_absorpt_process_details none
_exptl_crystal_colour brown
_exptl_crystal_density_diffrn 2.491
_exptl_crystal_density_method 'not measured'
_exptl_crystal_description block
_exptl_crystal_F_000 1458
_exptl_crystal_size_max 0.27
_exptl_crystal_size_mid 0.26
_exptl_crystal_size_min 0.24
_refine_diff_density_max 1.419
_refine_diff_density_min -1.749
_refine_diff_density_rms 0.236
_refine_ls_extinction_method none
_refine_ls_goodness_of_fit_ref 1.033
_refine_ls_hydrogen_treatment constr
_refine_ls_matrix_type full
_refine_ls_number_parameters 599
_refine_ls_number_reflns 6303
_refine_ls_number_restraints 0
_refine_ls_restrained_S_all 1.033
_refine_ls_R_factor_all 0.1855
_refine_ls_R_factor_gt 0.0855
_refine_ls_shift/su_max 0.000
_refine_ls_shift/su_mean 0.000
_refine_ls_structure_factor_coef Fsqd
_refine_ls_weighting_details 'calc w=1/[\s^2^(Fo^2^)+(0.1171P)^2^+0.0000P] where P=(Fo^2^+2Fc^2^)/3'
_refine_ls_weighting_scheme calc
_refine_ls_wR_factor_gt 0.1913
_refine_ls_wR_factor_ref 0.2589
_reflns_number_gt 2959
_reflns_number_total 6303
_reflns_threshold_expression >2sigma(I)
_cod_data_source_file cg9000076sup1.cif
_cod_data_source_block 2
_cod_depositor_comments
;
The following automatic conversions were performed:

'_symmetry_cell_setting' value 'Triclinic' changed to 'triclinic'
according to /home/saulius/struct/CIF-dictionaries/cif_core.dic
dictionary named 'cif_core.dic' version 2.4.2 from 2011-04-26.

Automatic conversion script
Id: cif_fix_values 1891 2012-01-12 08:04:46Z andrius 
;
_cod_original_sg_symbol_H-M P-1
_cod_database_code 4509414

loop_
_symmetry_equiv_pos_as_xyz
'x, y, z'
'-x, -y, -z'

loop_
_atom_site_label
_atom_site_type_symbol
_atom_site_fract_x
_atom_site_fract_y
_atom_site_fract_z
_atom_site_U_iso_or_equiv
_atom_site_adp_type
_atom_site_occupancy
_atom_site_symmetry_multiplicity
_atom_site_calc_flag
_atom_site_refinement_flags
Mo1 Mo 0.69475(19) 1.12221(15) 0.29179(15) 0.0589(6) Uani 1 1 d .
Mo2 Mo 0.81736(19) 0.85369(15) 0.41941(18) 0.0654(7) Uani 1 1 d .
Mo3 Mo 0.6134(2) 0.71992(14) 0.59627(15) 0.0629(6) Uani 1 1 d .
Mo4 Mo 0.33360(19) 1.09468(14) 0.32109(14) 0.0524(6) Uani 1 1 d .
Mo5 Mo 0.64086(19) 0.90852(13) 0.25839(14) 0.0498(6) Uani 1 1 d .
Mo6 Mo 0.40498(18) 0.82033(13) 0.45418(14) 0.0484(5) Uani 1 1 d .
Cu1 Cu 1.0000 1.0000 0.5000 0.1005(17) Uani 1 2 d S
Cu2 Cu 0.5000 1.0000 0.0000 0.1121(19) Uani 1 2 d S
Cu3 Cu 1.1203(3) 0.5602(3) 0.4109(3) 0.0887(11) Uani 1 1 d .
Si1 Si 0.5000 1.0000 0.5000 0.0391(19) Uani 1 2 d S
N1 N 1.059(2) 0.9979(19) 0.3640(15) 0.077(6) Uani 1 1 d .
N2 N 1.176(2) 0.9498(16) 0.2042(17) 0.083(7) Uani 1 1 d .
N3 N 1.0900(18) 1.0478(18) 0.1951(18) 0.077(6) Uani 1 1 d .
N4 N 0.451(2) 0.8822(17) 0.0511(17) 0.083(7) Uani 1 1 d .
N5 N 0.396(2) 0.735(2) 0.1612(19) 0.093(7) Uani 1 1 d .
N6 N 0.3659(18) 0.7680(14) 0.0700(14) 0.060(5) Uani 1 1 d .
N7 N 1.0811(17) 0.5335(14) 0.3112(15) 0.067(5) Uani 1 1 d .
N8 N 1.0833(18) 0.4678(15) 0.1894(13) 0.061(5) Uani 1 1 d .
N9 N 0.981(2) 0.5523(19) 0.2033(17) 0.097(8) Uani 1 1 d .
N10 N 1.2494(18) 0.5651(15) 0.6229(12) 0.059(5) Uani 1 1 d .
N11 N 1.144(2) 0.6589(17) 0.6405(15) 0.082(7) Uani 1 1 d .
N12 N 1.1565(18) 0.5841(15) 0.5137(14) 0.064(5) Uani 1 1 d .
O1 O 0.3211(14) 0.9475(11) 0.3867(13) 0.076(5) Uani 1 1 d .
O2 O 0.4510(15) 0.7648(15) 0.7010(11) 0.103(7) Uani 1 1 d .
O3 O 0.3041(17) 0.8324(16) 0.5879(12) 0.120(8) Uani 1 1 d .
O4 O 0.461(2) 0.8888(17) 0.5470(19) 0.044(6) Uani 0.50 1 d P
O5 O 0.6782(18) 1.0431(13) 0.2230(18) 0.117(8) Uani 1 1 d .
O6 O 0.476(2) 0.9685(18) 0.420(2) 0.053(7) Uani 0.50 1 d P
O7 O 0.5431(16) 0.7155(16) 0.5121(10) 0.106(7) Uani 1 1 d .
O8 O 0.8185(19) 0.9873(11) 0.3412(17) 0.116(8) Uani 1 1 d .
O9 O 0.620(2) 0.978(2) 0.3927(18) 0.048(7) Uani 0.50 1 d P
O10 O 0.351(2) 1.2210(14) 0.3128(12) 0.107(7) Uani 1 1 d .
O11 O 0.7536(18) 0.7338(13) 0.4947(12) 0.104(7) Uani 1 1 d .
O12 O 0.7672(16) 0.8386(11) 0.3090(15) 0.092(6) Uani 1 1 d .
O13 O 0.4831(13) 1.0299(10) 0.2362(11) 0.070(4) Uani 1 1 d .
O14 O 0.2490(16) 1.1342(13) 0.2473(11) 0.084(5) Uani 1 1 d .
O15 O 0.9668(13) 0.7766(11) 0.3782(15) 0.082(6) Uani 1 1 d .
O16 O 0.7914(15) 1.1796(11) 0.1983(11) 0.069(4) Uani 1 1 d .
O17 O 0.6612(14) 0.5908(9) 0.6490(10) 0.063(4) Uani 1 1 d .
O18 O 0.5537(15) 0.8194(11) 0.3315(12) 0.075(5) Uani 1 1 d .
O19 O 0.3740(14) 0.7290(12) 0.4281(14) 0.082(5) Uani 1 1 d .
O20 O 0.7015(16) 0.8805(12) 0.1373(10) 0.077(5) Uani 1 1 d .
O21 O 0.798(2) 0.8732(14) 0.5463(13) 0.130(9) Uani 1 1 d .
O22 O 0.381(2) 1.1035(18) 0.457(2) 0.049(7) Uani 0.50 1 d P
C1 C 1.021(2) 1.081(2) 0.284(2) 0.073(7) Uani 1 1 d .
H1A H 0.9568 1.1478 0.2924 0.087 Uiso 1 1 calc R
C2 C 1.148(3) 0.926(2) 0.307(2) 0.079(8) Uani 1 1 d .
H2A H 1.1917 0.8582 0.3395 0.095 Uiso 1 1 calc R
C3 C 1.081(2) 1.1008(19) 0.0944(16) 0.070(7) Uani 1 1 d .
H3A H 1.1599 1.1059 0.0487 0.084 Uiso 1 1 calc R
H3B H 1.0220 1.1749 0.0987 0.084 Uiso 1 1 calc R
C4 C 1.042(2) 1.045(2) 0.0436(18) 0.063(6) Uani 1 1 d .
C5 C 1.012(3) 0.955(2) 0.0951(19) 0.085(8) Uani 1 1 d .
H5A H 1.0114 0.9276 0.1642 0.102 Uiso 1 1 calc R
C6 C 1.019(2) 1.0944(18) -0.0475(17) 0.069(7) Uani 1 1 d .
H6A H 1.0233 1.1635 -0.0784 0.083 Uiso 1 1 calc R
C7 C 0.395(2) 0.853(2) 0.007(2) 0.077(8) Uani 1 1 d .
H7A H 0.3790 0.8868 -0.0565 0.092 Uiso 1 1 calc R
C8 C 0.441(3) 0.810(3) 0.141(2) 0.105(10) Uani 1 1 d .
H8A H 0.4677 0.8131 0.1917 0.126 Uiso 1 1 calc R
C9 C 0.313(2) 0.7068(17) 0.0505(17) 0.064(6) Uani 1 1 d .
H9A H 0.2792 0.7484 -0.0069 0.077 Uiso 1 1 calc R
H9B H 0.2455 0.6954 0.1124 0.077 Uiso 1 1 calc R
C10 C 0.405(2) 0.5995(19) 0.0238(17) 0.070(7) Uani 1 1 d .
C11 C 0.473(3) 0.586(2) -0.075(2) 0.083(7) Uiso 1 1 d .
H11A H 0.4552 0.6441 -0.1279 0.099 Uiso 1 1 calc R
C12 C 0.570(3) 0.4895(18) -0.1034(17) 0.081(8) Uani 1 1 d .
H12A H 0.6159 0.4851 -0.1734 0.097 Uiso 1 1 calc R
C13 C 1.092(2) 0.6661(15) 0.5728(17) 0.058(6) Uani 1 1 d .
H13A H 1.0190 0.7216 0.5660 0.069 Uiso 1 1 calc R
C14 C 1.253(2) 0.529(2) 0.5433(16) 0.068(7) Uani 1 1 d .
H14A H 1.3178 0.4707 0.5132 0.081 Uiso 1 1 calc R
C15 C 1.332(2) 0.537(2) 0.6780(19) 0.080(8) Uani 1 1 d .
H15A H 1.3530 0.5995 0.6681 0.096 Uiso 1 1 calc R
H15B H 1.4074 0.4787 0.6492 0.096 Uiso 1 1 calc R
C16 C 1.279(2) 0.4982(18) 0.7951(17) 0.063(6) Uani 1 1 d .
C17 C 1.218(3) 0.5703(18) 0.8661(17) 0.087(9) Uani 1 1 d .
H17A H 1.2072 0.6439 0.8406 0.104 Uiso 1 1 calc R
C18 C 1.275(2) 0.391(2) -0.159(2) 0.084(8) Uani 1 1 d .
H18A H 1.3119 0.3375 -0.2005 0.100 Uiso 1 1 calc R
C19 C 1.221(3) 0.368(2) -0.060(2) 0.101(10) Uani 1 1 d .
H19A H 1.2205 0.2969 -0.0347 0.121 Uiso 1 1 calc R
C20 C 1.167(2) 0.4345(15) 0.0100(19) 0.065(7) Uani 1 1 d .
C21 C 1.173(3) 0.5375(19) -0.029(2) 0.114(13) Uani 1 1 d .
H21A H 1.1460 0.5848 0.0170 0.137 Uiso 1 1 calc R
C22 C 1.106(3) 0.3965(18) 0.1234(16) 0.078(8) Uani 1 1 d .
H22A H 1.0294 0.3926 0.1311 0.094 Uiso 1 1 calc R
H22B H 1.1589 0.3235 0.1459 0.094 Uiso 1 1 calc R
C23 C 0.983(2) 0.594(2) 0.269(2) 0.096(10) Uani 1 1 d .
H23A H 0.9240 0.6606 0.2888 0.116 Uiso 1 1 calc R
C24 C 1.135(2) 0.4530(16) 0.2598(17) 0.069(7) Uani 1 1 d .
H24A H 1.2030 0.3920 0.2707 0.083 Uiso 1 1 calc R

loop_
_atom_site_aniso_label
_atom_site_aniso_U_11
_atom_site_aniso_U_22
_atom_site_aniso_U_33
_atom_site_aniso_U_23
_atom_site_aniso_U_13
_atom_site_aniso_U_12
Mo1 0.0549(14) 0.0460(11) 0.0646(13) 0.0102(9) -0.0268(11) -0.0154(10)
Mo2 0.0459(14) 0.0379(11) 0.1046(17) -0.0215(11) -0.0227(12) -0.0031(10)
Mo3 0.0811(17) 0.0259(9) 0.0598(12) -0.0017(8) -0.0223(11) -0.0044(10)
Mo4 0.0669(15) 0.0452(11) 0.0526(11) -0.0028(9) -0.0301(10) -0.0200(10)
Mo5 0.0654(14) 0.0327(9) 0.0503(11) -0.0058(8) -0.0288(10) -0.0080(9)
Mo6 0.0574(14) 0.0348(10) 0.0551(11) -0.0073(8) -0.0295(10) -0.0080(9)
Cu1 0.116(5) 0.128(4) 0.075(3) -0.028(3) -0.044(3) -0.038(4)
Cu2 0.105(5) 0.071(3) 0.155(5) -0.028(3) -0.023(4) -0.038(3)
Cu3 0.108(3) 0.083(2) 0.084(2) -0.0296(18) -0.053(2) -0.010(2)
Si1 0.051(5) 0.022(4) 0.043(4) -0.002(3) -0.026(4) -0.004(4)
N1 0.085(18) 0.095(16) 0.058(13) -0.021(13) -0.021(12) -0.036(14)
N2 0.094(18) 0.069(14) 0.095(17) -0.044(13) -0.048(14) 0.000(13)
N3 0.035(13) 0.093(17) 0.104(18) -0.049(14) -0.023(12) -0.001(12)
N4 0.108(19) 0.081(15) 0.068(14) -0.041(12) 0.014(12) -0.059(14)
N5 0.11(2) 0.096(18) 0.097(18) -0.003(14) -0.045(16) -0.056(16)
N6 0.083(16) 0.035(10) 0.051(11) 0.012(9) -0.027(11) -0.020(10)
N7 0.051(13) 0.054(11) 0.092(14) -0.026(11) -0.026(11) -0.002(10)
N8 0.065(15) 0.065(12) 0.054(11) -0.006(10) -0.028(10) -0.019(11)
N9 0.12(2) 0.085(15) 0.097(17) -0.045(13) -0.080(16) 0.016(15)
N10 0.058(14) 0.066(12) 0.033(9) 0.017(9) -0.012(9) -0.025(11)
N11 0.093(18) 0.095(16) 0.080(14) -0.045(12) -0.044(13) -0.017(14)
N12 0.049(13) 0.062(12) 0.063(12) 0.000(10) -0.019(10) -0.011(11)
O1 0.054(11) 0.042(8) 0.110(13) -0.008(8) -0.032(10) 0.002(8)
O2 0.065(12) 0.118(15) 0.054(9) -0.008(10) -0.033(9) 0.035(11)
O3 0.099(15) 0.151(17) 0.050(9) -0.041(11) -0.050(10) 0.047(13)
O4 0.035(17) 0.024(13) 0.055(16) 0.016(12) -0.030(13) 0.004(12)
O5 0.119(17) 0.065(11) 0.25(2) -0.003(13) -0.137(18) -0.048(11)
O6 0.047(19) 0.024(13) 0.09(2) -0.029(14) -0.034(16) 0.010(12)
O7 0.081(13) 0.153(17) 0.027(8) -0.001(9) -0.029(8) 0.007(12)
O8 0.141(18) 0.034(8) 0.23(2) -0.012(11) -0.156(19) 0.002(10)
O9 0.051(19) 0.055(16) 0.039(14) -0.025(13) -0.012(13) -0.010(14)
O10 0.17(2) 0.110(14) 0.061(10) -0.030(10) 0.026(11) -0.114(15)
O11 0.136(18) 0.087(12) 0.077(11) -0.053(10) 0.049(11) -0.078(13)
O12 0.095(14) 0.032(8) 0.172(17) -0.004(9) -0.099(14) 0.001(9)
O13 0.039(10) 0.039(8) 0.086(10) 0.036(7) -0.009(8) -0.018(7)
O14 0.098(14) 0.093(12) 0.065(10) 0.034(9) -0.061(10) -0.040(11)
O15 0.030(10) 0.056(9) 0.180(17) -0.043(10) -0.054(11) 0.004(8)
O16 0.077(12) 0.064(10) 0.063(9) 0.001(8) -0.019(9) -0.035(9)
O17 0.093(13) 0.022(7) 0.067(9) 0.007(6) -0.054(9) 0.000(7)
O18 0.066(12) 0.042(9) 0.084(11) 0.018(8) -0.028(9) -0.007(8)
O19 0.065(12) 0.064(10) 0.144(16) -0.062(10) -0.031(11) -0.018(9)
O20 0.099(14) 0.071(10) 0.043(8) -0.024(8) -0.003(8) -0.023(10)
O21 0.24(3) 0.094(14) 0.076(12) -0.042(10) 0.006(14) -0.109(16)
O22 0.023(16) 0.022(13) 0.10(2) -0.009(13) -0.024(15) -0.003(12)
C1 0.063(18) 0.089(19) 0.075(17) -0.042(16) -0.011(15) -0.025(15)
C2 0.10(2) 0.11(2) 0.065(17) -0.023(16) -0.043(16) -0.046(19)
C3 0.11(2) 0.074(16) 0.043(13) 0.001(12) -0.020(14) -0.056(16)
C4 0.030(14) 0.083(18) 0.063(15) -0.023(14) -0.005(11) -0.010(13)
C5 0.13(3) 0.069(17) 0.060(16) -0.009(14) -0.044(17) -0.026(17)
C6 0.09(2) 0.053(14) 0.060(15) -0.007(12) -0.039(14) -0.005(13)
C7 0.066(19) 0.072(17) 0.069(17) -0.036(15) -0.012(14) 0.004(15)
C8 0.11(3) 0.11(3) 0.057(18) -0.002(18) -0.017(17) -0.02(2)
C9 0.074(18) 0.057(14) 0.056(14) 0.003(11) -0.029(13) -0.019(14)
C10 0.09(2) 0.065(15) 0.057(15) -0.008(13) -0.029(14) -0.027(15)
C12 0.12(2) 0.057(15) 0.043(13) 0.022(11) -0.029(15) -0.030(16)
C13 0.073(18) 0.025(10) 0.069(15) 0.016(10) -0.039(14) -0.014(11)
C14 0.063(18) 0.095(18) 0.053(14) -0.065(14) 0.002(12) -0.017(15)
C15 0.07(2) 0.084(18) 0.089(19) -0.018(15) -0.036(16) -0.023(16)
C16 0.082(19) 0.058(14) 0.058(14) -0.001(12) -0.047(14) -0.017(13)
C17 0.19(3) 0.049(14) 0.045(13) 0.020(11) -0.049(17) -0.073(18)
C18 0.069(19) 0.068(17) 0.11(2) -0.057(16) 0.011(16) -0.029(15)
C19 0.13(3) 0.070(19) 0.071(19) -0.015(16) -0.008(19) -0.033(19)
C20 0.10(2) 0.031(11) 0.087(17) -0.014(12) -0.064(16) -0.011(12)
C21 0.24(4) 0.048(15) 0.072(19) 0.011(13) -0.07(2) -0.06(2)
C22 0.15(3) 0.059(14) 0.050(14) 0.005(12) -0.065(16) -0.036(16)
C23 0.048(18) 0.064(16) 0.14(2) -0.040(17) -0.047(18) 0.045(14)
C24 0.09(2) 0.037(12) 0.068(15) -0.003(11) -0.054(15) 0.009(13)

loop_
_atom_type_symbol
_atom_type_description
_atom_type_scat_dispersion_real
_atom_type_scat_dispersion_imag
_atom_type_scat_source
C C 0.0033 0.0016 'International Tables Vol C Tables 4.2.6.8 and 6.1.1.4'
H H 0.0000 0.0000 'International Tables Vol C Tables 4.2.6.8 and 6.1.1.4'
N N 0.0061 0.0033 'International Tables Vol C Tables 4.2.6.8 and 6.1.1.4'
O O 0.0106 0.0060 'International Tables Vol C Tables 4.2.6.8 and 6.1.1.4'
Si Si 0.0817 0.0704 'International Tables Vol C Tables 4.2.6.8 and 6.1.1.4'
Cu Cu 0.3201 1.2651 'International Tables Vol C Tables 4.2.6.8 and 6.1.1.4'
Mo Mo -1.6832 0.6857 'International Tables Vol C Tables 4.2.6.8 and 6.1.1.4'

loop_
_geom_angle_atom_site_label_1
_geom_angle_atom_site_label_2
_geom_angle_atom_site_label_3
_geom_angle
_geom_angle_site_symmetry_1
_geom_angle_site_symmetry_3
O16 Mo1 O5 102.8(9) . .
O16 Mo1 O2 101.0(8) . 2_676
O5 Mo1 O2 97.9(8) . 2_676
O16 Mo1 O8 97.7(9) . .
O5 Mo1 O8 88.8(7) . .
O2 Mo1 O8 158.1(8) 2_676 .
O16 Mo1 O3 96.5(8) . 2_676
O5 Mo1 O3 158.8(9) . 2_676
O2 Mo1 O3 86.9(7) 2_676 2_676
O8 Mo1 O3 79.8(7) . 2_676
O16 Mo1 O4 153.7(8) . 2_676
O5 Mo1 O4 101.5(9) . 2_676
O2 Mo1 O4 65.5(7) 2_676 2_676
O8 Mo1 O4 92.8(8) . 2_676
O3 Mo1 O4 61.7(9) 2_676 2_676
O16 Mo1 O9 156.3(8) . .
O5 Mo1 O9 62.0(8) . .
O2 Mo1 O9 99.1(9) 2_676 .
O8 Mo1 O9 65.7(9) . .
O3 Mo1 O9 97.0(8) 2_676 .
O4 Mo1 O9 48.9(8) 2_676 .
O15 Mo2 O21 102.6(10) . .
O15 Mo2 O8 101.0(9) . .
O21 Mo2 O8 100.4(8) . .
O15 Mo2 O11 97.8(8) . .
O21 Mo2 O11 87.3(7) . .
O8 Mo2 O11 157.5(8) . .
O15 Mo2 O12 97.7(7) . .
O21 Mo2 O12 156.8(10) . .
O8 Mo2 O12 86.3(6) . .
O11 Mo2 O12 79.1(7) . .
O15 Mo2 O22 153.5(9) . 2_676
O21 Mo2 O22 61.6(10) . 2_676
O8 Mo2 O22 102.7(9) . 2_676
O11 Mo2 O22 62.3(7) . 2_676
O12 Mo2 O22 95.4(8) . 2_676
O15 Mo2 O9 153.5(8) . .
O21 Mo2 O9 102.4(9) . .
O8 Mo2 O9 66.1(9) . .
O11 Mo2 O9 91.7(9) . .
O12 Mo2 O9 59.8(7) . .
O22 Mo2 O9 50.9(8) 2_676 .
O17 Mo3 O7 100.6(8) . .
O17 Mo3 O11 101.9(8) . .
O7 Mo3 O11 97.3(8) . .
O17 Mo3 O2 97.9(8) . .
O7 Mo3 O2 89.0(7) . .
O11 Mo3 O2 157.7(8) . .
O17 Mo3 O10 97.6(7) . 2_676
O7 Mo3 O10 159.8(9) . 2_676
O11 Mo3 O10 87.2(7) . 2_676
O2 Mo3 O10 80.0(8) . 2_676
O17 Mo3 O22 153.5(8) . 2_676
O7 Mo3 O22 103.6(9) . 2_676
O11 Mo3 O22 64.5(8) . 2_676
O2 Mo3 O22 93.2(9) . 2_676
O10 Mo3 O22 60.6(8) 2_676 2_676
O17 Mo3 O4 153.6(9) . .
O7 Mo3 O4 63.9(8) . .
O11 Mo3 O4 101.3(9) . .
O2 Mo3 O4 62.4(7) . .
O10 Mo3 O4 95.9(8) 2_676 .
O22 Mo3 O4 51.4(8) 2_676 .
O14 Mo4 O13 102.0(8) . .
O14 Mo4 O10 101.7(9) . .
O13 Mo4 O10 98.3(7) . .
O14 Mo4 O21 98.2(10) . 2_676
O13 Mo4 O21 157.8(8) . 2_676
O10 Mo4 O21 86.3(7) . 2_676
O14 Mo4 O1 98.4(7) . .
O13 Mo4 O1 88.8(6) . .
O10 Mo4 O1 156.7(7) . .
O21 Mo4 O1 79.3(6) 2_676 .
O14 Mo4 O22 154.2(9) . .
O13 Mo4 O22 101.3(8) . .
O10 Mo4 O22 64.0(8) . .
O21 Mo4 O22 61.1(9) 2_676 .
O1 Mo4 O22 92.9(7) . .
O14 Mo4 O6 158.6(8) . .
O13 Mo4 O6 68.2(8) . .
O10 Mo4 O6 98.6(9) . .
O21 Mo4 O6 89.7(10) 2_676 .
O1 Mo4 O6 63.4(7) . .
O22 Mo4 O6 45.0(7) . .
O20 Mo5 O12 103.2(9) . .
O20 Mo5 O18 103.9(7) . .
O12 Mo5 O18 99.2(7) . .
O20 Mo5 O5 97.1(9) . .
O12 Mo5 O5 87.9(7) . .
O18 Mo5 O5 155.5(8) . .
O20 Mo5 O13 95.4(7) . .
O12 Mo5 O13 157.3(7) . .
O18 Mo5 O13 88.5(6) . .
O5 Mo5 O13 77.0(6) . .
O20 Mo5 O9 156.0(9) . .
O12 Mo5 O9 66.4(9) . .
O18 Mo5 O9 99.2(9) . .
O5 Mo5 O9 62.1(9) . .
O13 Mo5 O9 91.4(8) . .
O20 Mo5 O6 157.0(9) . .
O12 Mo5 O6 98.8(9) . .
O18 Mo5 O6 65.6(7) . .
O5 Mo5 O6 90.3(9) . .
O13 Mo5 O6 64.9(7) . .
O9 Mo5 O6 43.4(9) . .
O19 Mo6 O1 102.5(7) . .
O19 Mo6 O3 102.0(10) . .
O1 Mo6 O3 99.1(7) . .
O19 Mo6 O18 97.7(7) . .
O1 Mo6 O18 88.1(7) . .
O3 Mo6 O18 156.9(8) . .
O19 Mo6 O7 98.1(8) . .
O1 Mo6 O7 155.9(8) . .
O3 Mo6 O7 88.6(6) . .
O18 Mo6 O7 76.8(6) . .
O19 Mo6 O4 156.3(8) . .
O1 Mo6 O4 99.2(7) . .
O3 Mo6 O4 65.0(10) . .
O18 Mo6 O4 92.3(8) . .
O7 Mo6 O4 63.4(8) . .
O19 Mo6 O6 158.2(9) . .
O1 Mo6 O6 66.3(8) . .
O3 Mo6 O6 98.3(10) . .
O18 Mo6 O6 64.5(8) . .
O7 Mo6 O6 90.1(9) . .
O4 Mo6 O6 43.6(8) . .
N1 Cu1 N1 180.000(3) 2_776 .
N4 Cu2 N4 180.000(3) . 2_675
N12 Cu3 N7 178.1(8) . .
O6 Si1 O6 180.0(15) . 2_676
O6 Si1 O9 112.3(14) . 2_676
O6 Si1 O9 67.7(14) 2_676 2_676
O6 Si1 O9 67.7(14) . .
O6 Si1 O9 112.3(14) 2_676 .
O9 Si1 O9 180.000(4) 2_676 .
O6 Si1 O4 66.9(13) . .
O6 Si1 O4 113.1(13) 2_676 .
O9 Si1 O4 71.9(12) 2_676 .
O9 Si1 O4 108.1(12) . .
O6 Si1 O4 113.1(13) . 2_676
O6 Si1 O4 66.9(13) 2_676 2_676
O9 Si1 O4 108.1(12) 2_676 2_676
O9 Si1 O4 71.9(12) . 2_676
O4 Si1 O4 180.000(3) . 2_676
O6 Si1 O22 112.0(11) . 2_676
O6 Si1 O22 68.0(11) 2_676 2_676
O9 Si1 O22 104.9(12) 2_676 2_676
O9 Si1 O22 75.1(12) . 2_676
O4 Si1 O22 74.1(11) . 2_676
O4 Si1 O22 105.9(11) 2_676 2_676
O6 Si1 O22 68.0(11) . .
O6 Si1 O22 112.0(11) 2_676 .
O9 Si1 O22 75.1(12) 2_676 .
O9 Si1 O22 104.9(12) . .
O4 Si1 O22 105.9(11) . .
O4 Si1 O22 74.1(11) 2_676 .
O22 Si1 O22 180.000(4) 2_676 .
C2 N1 C1 99(2) . .
C2 N1 Cu1 133(2) . .
C1 N1 Cu1 127.8(19) . .
C2 N2 N3 99(2) . .
C1 N3 N2 114(2) . .
C1 N3 C3 128(2) . .
N2 N3 C3 118(2) . .
C8 N4 C7 98(2) . .
C8 N4 Cu2 135(2) . .
C7 N4 Cu2 126(2) . .
C8 N5 N6 96(2) . .
C7 N6 N5 114(2) . .
C7 N6 C9 126.6(19) . .
N5 N6 C9 119.1(18) . .
C24 N7 C23 98.7(19) . .
C24 N7 Cu3 130.7(16) . .
C23 N7 Cu3 130.6(17) . .
N9 N8 C24 109.0(17) . .
N9 N8 C22 118.6(19) . .
C24 N8 C22 131(2) . .
C23 N9 N8 104.2(19) . .
C14 N10 N11 106.9(17) . .
C14 N10 C15 134(2) . .
N11 N10 C15 118.2(18) . .
C13 N11 N10 102.8(16) . .
C14 N12 C13 103.0(18) . .
C14 N12 Cu3 127.5(16) . .
C13 N12 Cu3 129.4(16) . .
Mo6 O1 Mo4 137.4(9) . .
Mo1 O2 Mo3 136.9(9) 2_676 .
Mo6 O3 Mo1 134.5(13) . 2_676
Si1 O4 O6 52.1(10) . .
Si1 O4 Mo6 124.0(11) . .
O6 O4 Mo6 72.0(11) . .
Si1 O4 Mo1 119.7(12) . 2_676
O6 O4 Mo1 138.5(15) . 2_676
Mo6 O4 Mo1 98.7(10) . 2_676
Si1 O4 Mo3 116.6(12) . .
O6 O4 Mo3 125.6(15) . .
Mo6 O4 Mo3 96.9(8) . .
Mo1 O4 Mo3 95.2(8) 2_676 .
Mo1 O5 Mo5 136.8(12) . .
Si1 O6 O4 61.0(12) . .
Si1 O6 O9 60.0(11) . .
O4 O6 O9 99.5(17) . .
Si1 O6 Mo6 125.3(16) . .
O4 O6 Mo6 64.5(11) . .
O9 O6 Mo6 135.2(14) . .
Si1 O6 Mo4 124.1(12) . .
O4 O6 Mo4 135.0(17) . .
O9 O6 Mo4 122.1(16) . .
Mo6 O6 Mo4 92.4(8) . .
Si1 O6 Mo5 121.9(15) . .
O4 O6 Mo5 125.2(14) . .
O9 O6 Mo5 62.3(11) . .
Mo6 O6 Mo5 92.0(7) . .
Mo4 O6 Mo5 91.6(9) . .
Mo3 O7 Mo6 135.5(11) . .
Mo2 O8 Mo1 134.8(11) . .
Si1 O9 O6 52.3(12) . .
Si1 O9 Mo5 126.2(14) . .
O6 O9 Mo5 74.3(11) . .
Si1 O9 Mo1 119.1(12) . .
O6 O9 Mo1 130.0(16) . .
Mo5 O9 Mo1 98.5(9) . .
Si1 O9 Mo2 116.1(12) . .
O6 O9 Mo2 136.3(16) . .
Mo5 O9 Mo2 96.9(9) . .
Mo1 O9 Mo2 93.4(9) . .
Mo4 O10 Mo3 135.4(10) . 2_676
Mo3 O11 Mo2 136.0(9) . .
Mo5 O12 Mo2 136.8(9) . .
Mo4 O13 Mo5 134.8(8) . .
Mo5 O18 Mo6 137.4(9) . .
Mo2 O21 Mo4 138.4(14) . 2_676
Si1 O22 Mo4 122.2(12) . .
Si1 O22 Mo3 117.2(11) . 2_676
Mo4 O22 Mo3 99.9(10) . 2_676
Si1 O22 Mo2 117.0(13) . 2_676
Mo4 O22 Mo2 98.8(9) . 2_676
Mo3 O22 Mo2 97.1(8) 2_676 2_676
N3 C1 N1 108(2) . .
N3 C1 H1A 126.0 . .
N1 C1 H1A 126.0 . .
N1 C2 N2 119(3) . .
N1 C2 H2A 120.3 . .
N2 C2 H2A 120.3 . .
N3 C3 C4 115.1(19) . .
N3 C3 H3A 108.5 . .
C4 C3 H3A 108.5 . .
N3 C3 H3B 108.5 . .
C4 C3 H3B 108.5 . .
H3A C3 H3B 107.5 . .
C6 C4 C5 118(2) . .
C6 C4 C3 120(2) . .
C5 C4 C3 122(2) . .
C4 C5 C6 121(2) . 2_775
C4 C5 H5A 119.6 . .
C6 C5 H5A 119.6 2_775 .
C4 C6 C5 120(2) . 2_775
C4 C6 H6A 119.8 . .
C5 C6 H6A 119.8 2_775 .
N6 C7 N4 108(2) . .
N6 C7 H7A 125.8 . .
N4 C7 H7A 125.8 . .
N5 C8 N4 123(3) . .
N5 C8 H8A 118.7 . .
N4 C8 H8A 118.7 . .
N6 C9 C10 111.2(19) . .
N6 C9 H9A 109.4 . .
C10 C9 H9A 109.4 . .
N6 C9 H9B 109.4 . .
C10 C9 H9B 109.4 . .
H9A C9 H9B 108.0 . .
C11 C10 C12 117(2) . 2_665
C11 C10 C9 122(2) . .
C12 C10 C9 120(2) 2_665 .
C10 C11 C12 125(3) . .
C10 C11 H11A 117.5 . .
C12 C11 H11A 117.5 . .
C10 C12 C11 118(2) 2_665 .
C10 C12 H12A 121.1 2_665 .
C11 C12 H12A 121.1 . .
N11 C13 N12 114(2) . .
N11 C13 H13A 123.0 . .
N12 C13 H13A 123.0 . .
N12 C14 N10 113(2) . .
N12 C14 H14A 123.5 . .
N10 C14 H14A 123.5 . .
N10 C15 C16 112(2) . .
N10 C15 H15A 109.2 . .
C16 C15 H15A 109.2 . .
N10 C15 H15B 109.2 . .
C16 C15 H15B 109.2 . .
H15A C15 H15B 107.9 . .
C17 C16 C18 114(2) . 1_556
C17 C16 C15 122(2) . .
C18 C16 C15 125(2) 1_556 .
C21 C17 C16 123(2) 1_556 .
C21 C17 H17A 118.7 1_556 .
C16 C17 H17A 118.7 . .
C19 C18 C16 120(2) . 1_554
C19 C18 H18A 119.8 . .
C16 C18 H18A 119.8 1_554 .
C18 C19 C20 127(3) . .
C18 C19 H19A 116.6 . .
C20 C19 H19A 116.6 . .
C19 C20 C21 115(3) . .
C19 C20 C22 121(2) . .
C21 C20 C22 123(2) . .
C17 C21 C20 120(2) 1_554 .
C17 C21 H21A 119.9 1_554 .
C20 C21 H21A 119.9 . .
N8 C22 C20 112.4(18) . .
N8 C22 H22A 109.1 . .
C20 C22 H22A 109.1 . .
N8 C22 H22B 109.1 . .
C20 C22 H22B 109.1 . .
H22A C22 H22B 107.9 . .
N9 C23 N7 115(2) . .
N9 C23 H23A 122.5 . .
N7 C23 H23A 122.5 . .
N7 C24 N8 112(2) . .
N7 C24 H24A 123.8 . .
N8 C24 H24A 123.8 . .

loop_
_geom_bond_atom_site_label_1
_geom_bond_atom_site_label_2
_geom_bond_distance
_geom_bond_site_symmetry_2
Mo1 O16 1.658(15) .
Mo1 O5 1.808(14) .
Mo1 O2 1.817(15) 2_676
Mo1 O8 1.983(14) .
Mo1 O3 2.011(16) 2_676
Mo1 O4 2.35(3) 2_676
Mo1 O9 2.38(3) .
Mo2 O15 1.678(14) .
Mo2 O21 1.812(16) .
Mo2 O8 1.824(17) .
Mo2 O11 1.970(15) .
Mo2 O12 2.020(15) .
Mo2 O22 2.36(3) 2_676
Mo2 O9 2.45(3) .
Mo3 O17 1.633(11) .
Mo3 O7 1.797(16) .
Mo3 O11 1.824(16) .
Mo3 O2 1.958(17) .
Mo3 O10 2.016(16) 2_676
Mo3 O22 2.34(2) 2_676
Mo3 O4 2.41(2) .
Mo4 O14 1.615(13) .
Mo4 O13 1.790(15) .
Mo4 O10 1.814(13) .
Mo4 O21 1.964(18) 2_676
Mo4 O1 1.992(15) .
Mo4 O22 2.29(2) .
Mo4 O6 2.47(2) .
Mo5 O20 1.668(13) .
Mo5 O12 1.785(14) .
Mo5 O18 1.808(15) .
Mo5 O5 1.980(14) .
Mo5 O13 2.044(14) .
Mo5 O9 2.27(2) .
Mo5 O6 2.47(3) .
Mo6 O19 1.660(12) .
Mo6 O1 1.802(14) .
Mo6 O3 1.816(16) .
Mo6 O18 1.979(16) .
Mo6 O7 2.014(15) .
Mo6 O4 2.31(2) .
Mo6 O6 2.43(2) .
Cu1 N1 1.767(19) 2_776
Cu1 N1 1.767(19) .
Cu2 N4 1.822(18) .
Cu2 N4 1.822(18) 2_675
Cu3 N12 1.860(18) .
Cu3 N7 1.867(17) .
Si1 O6 1.51(2) .
Si1 O6 1.51(2) 2_676
Si1 O9 1.65(3) 2_676
Si1 O9 1.65(3) .
Si1 O4 1.67(2) .
Si1 O4 1.67(2) 2_676
Si1 O22 1.74(2) 2_676
Si1 O22 1.74(2) .
N1 C2 1.31(3) .
N1 C1 1.40(3) .
N2 C2 1.32(3) .
N2 N3 1.32(3) .
N3 C1 1.29(3) .
N3 C3 1.41(3) .
N4 C8 1.34(3) .
N4 C7 1.38(3) .
N5 C8 1.30(4) .
N5 N6 1.38(2) .
N6 C7 1.32(3) .
N6 C9 1.44(3) .
N7 C24 1.30(2) .
N7 C23 1.41(3) .
N8 N9 1.30(3) .
N8 C24 1.33(2) .
N8 C22 1.43(2) .
N9 C23 1.27(3) .
N10 C14 1.36(2) .
N10 N11 1.40(3) .
N10 C15 1.42(3) .
N11 C13 1.33(2) .
N12 C14 1.29(3) .
N12 C13 1.38(3) .
O2 Mo1 1.817(15) 2_676
O3 Mo1 2.011(16) 2_676
O4 O6 1.76(4) .
O4 Mo1 2.35(3) 2_676
O6 O9 1.77(4) .
O10 Mo3 2.016(15) 2_676
O21 Mo4 1.964(18) 2_676
O22 Mo3 2.34(2) 2_676
O22 Mo2 2.36(3) 2_676
C1 H1A 0.9300 .
C2 H2A 0.9300 .
C3 C4 1.54(3) .
C3 H3A 0.9700 .
C3 H3B 0.9700 .
C4 C6 1.34(3) .
C4 C5 1.35(3) .
C5 C6 1.36(3) 2_775
C5 H5A 0.9300 .
C6 C5 1.36(3) 2_775
C6 H6A 0.9300 .
C7 H7A 0.9300 .
C8 H8A 0.9300 .
C9 C10 1.48(3) .
C9 H9A 0.9700 .
C9 H9B 0.9700 .
C10 C11 1.33(3) .
C10 C12 1.39(3) 2_665
C11 C12 1.40(3) .
C11 H11A 0.9300 .
C12 C10 1.39(3) 2_665
C12 H12A 0.9300 .
C13 H13A 0.9300 .
C14 H14A 0.9300 .
C15 C16 1.53(3) .
C15 H15A 0.9700 .
C15 H15B 0.9700 .
C16 C17 1.39(3) .
C16 C18 1.43(3) 1_556
C17 C21 1.36(3) 1_556
C17 H17A 0.9300 .
C18 C19 1.29(3) .
C18 C16 1.43(3) 1_554
C18 H18A 0.9300 .
C19 C20 1.34(3) .
C19 H19A 0.9300 .
C20 C21 1.37(3) .
C20 C22 1.50(3) .
C21 C17 1.36(3) 1_554
C21 H21A 0.9300 .
C22 H22A 0.9700 .
C22 H22B 0.9700 .
C23 H23A 0.9300 .
C24 H24A 0.9300 .
